data_2237716
loop_
_publ_author_name
'Abdel-Wahab, Bakr F.'
'Ng, Seik Weng'
'Tiekink, Edward R. T.'

_publ_section_title
;
 4-[5-(4-Fluorophenyl)-1-(4-phenyl-1,3-thiazol-2-yl)-4,5-dihydro-1<i>H</i>-pyrazol-3-yl]-5-methyl-1-(4-methylphenyl)-1<i>H</i>-1,2,3-triazole
;
_journal_coeditor_code SU2580
_journal_issue 4
_journal_name_full 'Acta Crystallographica Section E'
_journal_page_first o618
_journal_paper_doi 10.1107/S1600536813008179
_journal_volume 69
_journal_year 2013
_chemical_formula_iupac 'C28 H23 F N6 S'
_chemical_formula_moiety 'C28 H23 F N6 S'
_chemical_formula_sum 'C28 H23 F N6 S'
_chemical_formula_weight 494.58
_chemical_name_systematic
4-[5-(4-Fluorophenyl)-1-(4-phenyl-1,3-thiazol-2-yl)-4,5-dihydro-<i>1H</i>-pyrazol-3-yl]-5-methyl-1-(4-methylphenyl)-1<i>H</i>-1,2,3-triazole
_space_group_IT_number 14
_symmetry_cell_setting monoclinic
_symmetry_space_group_name_Hall '-P 2yn'
_symmetry_space_group_name_H-M 'P 1 21/n 1'
_atom_sites_solution_hydrogens geom
_atom_sites_solution_primary direct
_atom_sites_solution_secondary difmap
_audit_creation_method SHELXL-97
_cell_angle_alpha 90.00
_cell_angle_beta 109.323(11)
_cell_angle_gamma 90.00
_cell_formula_units_Z 4
_cell_length_a 17.7373(18)
_cell_length_b 7.8367(7)
_cell_length_c 19.4159(18)
_cell_measurement_reflns_used 2615
_cell_measurement_temperature 295(2)
_cell_measurement_theta_max 27.4987
_cell_measurement_theta_min 2.8605
_cell_volume 2546.8(5)
_computing_cell_refinement 'CrysAlis PRO (Agilent, 2011)'
_computing_data_collection 'CrysAlis PRO (Agilent, 2011)'
_computing_data_reduction 'CrysAlis PRO (Agilent, 2011)'
_computing_molecular_graphics
;
ORTEP-3 for Windows (Farrugia, 2012) and DIAMOND (Brandenburg,
2006)
;
_computing_publication_material 'publCIF (Westrip, 2010)'
_computing_structure_refinement 'SHELXL97 (Sheldrick, 2008)'
_computing_structure_solution 'SHELXS97 (Sheldrick, 2008)'
_diffrn_ambient_temperature 295(2)
_diffrn_detector_area_resol_mean 10.4041
_diffrn_measured_fraction_theta_full 0.999
_diffrn_measured_fraction_theta_max 0.999
_diffrn_measurement_device_type 'Agilent SuperNova Dual diffractometer with an Atlas detector'
_diffrn_measurement_method '\w scan'
_diffrn_radiation_monochromator Mirror
_diffrn_radiation_source 'SuperNova (Mo) X-ray Source'
_diffrn_radiation_type MoK\a
_diffrn_radiation_wavelength 0.71073
_diffrn_reflns_av_R_equivalents 0.0379
_diffrn_reflns_av_sigmaI/netI 0.0480
_diffrn_reflns_limit_h_max 23
_diffrn_reflns_limit_h_min -23
_diffrn_reflns_limit_k_max 7
_diffrn_reflns_limit_k_min -10
_diffrn_reflns_limit_l_max 25
_diffrn_reflns_limit_l_min -25
_diffrn_reflns_number 16284
_diffrn_reflns_theta_full 27.56
_diffrn_reflns_theta_max 27.56
_diffrn_reflns_theta_min 2.87
_diffrn_standards_decay_% 0
_diffrn_standards_interval_count 0
_diffrn_standards_interval_time 0
_diffrn_standards_number 0
_exptl_absorpt_coefficient_mu 0.163
_exptl_absorpt_correction_T_max 1.00000
_exptl_absorpt_correction_T_min 0.90062
_exptl_absorpt_correction_type multi-scan
_exptl_absorpt_process_details '(CrysAlis PRO; Agilent, 2011)'
_exptl_crystal_colour light-brown
_exptl_crystal_density_diffrn 1.290
_exptl_crystal_density_method 'not measured'
_exptl_crystal_description prism
_exptl_crystal_F_000 1032
_exptl_crystal_size_max 0.40
_exptl_crystal_size_mid 0.30
_exptl_crystal_size_min 0.20
_refine_diff_density_max 0.346
_refine_diff_density_min -0.376
_refine_ls_extinction_coef 0.0036(12)
_refine_ls_extinction_expression Fc^*^=kFc[1+0.001xFc^2^\l^3^/sin(2\q)]^-1/4^
_refine_ls_extinction_method 'SHELXL97 (Sheldrick, 2008)'
_refine_ls_goodness_of_fit_ref 1.058
_refine_ls_hydrogen_treatment constr
_refine_ls_matrix_type full
_refine_ls_number_parameters 328
_refine_ls_number_reflns 5871
_refine_ls_number_restraints 0
_refine_ls_restrained_S_all 1.058
_refine_ls_R_factor_all 0.1361
_refine_ls_R_factor_gt 0.0653
_refine_ls_shift/su_max 0.001
_refine_ls_shift/su_mean 0.000
_refine_ls_structure_factor_coef Fsqd
_refine_ls_weighting_details 'calc w=1/[\s^2^(Fo^2^)+(0.0967P)^2^+0.2203P] where P=(Fo^2^+2Fc^2^)/3'
_refine_ls_weighting_scheme calc
_refine_ls_wR_factor_gt 0.1771
_refine_ls_wR_factor_ref 0.2317
_reflns_number_gt 2694
_reflns_number_total 5871
_reflns_threshold_expression I>2\s(I)
_cod_data_source_file su2580.cif
_cod_data_source_block I
_cod_original_cell_volume 2546.8(4)
_cod_original_sg_symbol_H-M 'P 21/n'
_cod_database_code 2237716
_cod_database_fobs_code 2237716

loop_
_symmetry_equiv_pos_as_xyz
'x, y, z'
'-x+1/2, y+1/2, -z+1/2'
'-x, -y, -z'
'x-1/2, -y-1/2, z-1/2'

loop_
_atom_site_type_symbol
_atom_site_label
_atom_site_fract_x
_atom_site_fract_y
_atom_site_fract_z
_atom_site_U_iso_or_equiv
_atom_site_adp_type
_atom_site_calc_flag
_atom_site_refinement_flags
_atom_site_occupancy
_atom_site_symmetry_multiplicity
S S1 0.53552(5) 0.20817(11) 0.54592(4) 0.0861(3) Uani d . 1 1
F F1 0.71777(15) 0.6920(6) 0.2659(2) 0.248(2) Uani d . 1 1
N N1 0.61200(15) 0.1843(3) 0.45456(13) 0.0749(7) Uani d . 1 1
N N2 0.48605(15) 0.3127(4) 0.40552(13) 0.0869(8) Uani d . 1 1
N N3 0.41199(15) 0.3365(3) 0.41211(14) 0.0795(7) Uani d . 1 1
N N4 0.22891(18) 0.4311(4) 0.26442(14) 0.1003(9) Uani d . 1 1
N N5 0.15671(17) 0.4606(4) 0.26545(14) 0.1023(9) Uani d . 1 1
N N6 0.16075(15) 0.4627(3) 0.33692(13) 0.0823(7) Uani d . 1 1
C C1 0.7421(2) 0.0649(4) 0.52615(17) 0.0782(8) Uani d . 1 1
C C2 0.7666(2) 0.0676(5) 0.4651(2) 0.0999(11) Uani d . 1 1
H H2 0.7319 0.1057 0.4205 0.120 Uiso calc R 1 1
C C3 0.8434(3) 0.0133(6) 0.4707(3) 0.1212(14) Uani d . 1 1
H H3 0.8594 0.0144 0.4297 0.145 Uiso calc R 1 1
C C4 0.8952(3) -0.0417(6) 0.5361(3) 0.1240(15) Uani d . 1 1
H H4 0.9462 -0.0786 0.5398 0.149 Uiso calc R 1 1
C C5 0.8711(3) -0.0418(5) 0.5959(2) 0.1078(12) Uani d . 1 1
H H5 0.9065 -0.0773 0.6407 0.129 Uiso calc R 1 1
C C6 0.7966(2) 0.0089(4) 0.59155(19) 0.0888(9) Uani d . 1 1
H H6 0.7816 0.0061 0.6332 0.107 Uiso calc R 1 1
C C7 0.66171(18) 0.1232(4) 0.52085(16) 0.0718(8) Uani d . 1 1
C C8 0.6299(2) 0.1261(4) 0.57531(16) 0.0853(9) Uani d . 1 1
H H8 0.6561 0.0883 0.6226 0.102 Uiso calc R 1 1
C C9 0.54482(19) 0.2344(4) 0.46099(16) 0.0738(8) Uani d . 1 1
C C10 0.48409(18) 0.3077(4) 0.32859(16) 0.0821(9) Uani d . 1 1
H H10 0.4875 0.1889 0.3141 0.099 Uiso calc R 1 1
C C11 0.39996(18) 0.3751(5) 0.28987(17) 0.0931(10) Uani d . 1 1
H H11A 0.4015 0.4900 0.2718 0.112 Uiso calc R 1 1
H H11B 0.3712 0.3018 0.2494 0.112 Uiso calc R 1 1
C C12 0.36238(19) 0.3725(4) 0.34853(16) 0.0772(8) Uani d . 1 1
C C13 0.54996(17) 0.4088(4) 0.31593(15) 0.0739(8) Uani d . 1 1
C C14 0.5802(3) 0.3588(6) 0.2630(2) 0.1267(15) Uani d . 1 1
H H14 0.5626 0.2574 0.2379 0.152 Uiso calc R 1 1
C C15 0.6349(4) 0.4536(11) 0.2466(4) 0.169(3) Uani d . 1 1
H H15 0.6530 0.4188 0.2090 0.203 Uiso calc R 1 1
C C16 0.6632(3) 0.5932(11) 0.2821(4) 0.153(3) Uani d . 1 1
C C17 0.6367(3) 0.6507(7) 0.3366(3) 0.1339(17) Uani d . 1 1
H H17 0.6568 0.7507 0.3618 0.161 Uiso calc R 1 1
C C18 0.5788(2) 0.5554(5) 0.35322(19) 0.0985(11) Uani d . 1 1
H H18 0.5597 0.5918 0.3899 0.118 Uiso calc R 1 1
C C19 0.27929(18) 0.4113(4) 0.33473(17) 0.0775(8) Uani d . 1 1
C C20 0.23657(17) 0.4322(4) 0.38183(16) 0.0736(8) Uani d . 1 1
C C21 0.26213(18) 0.4199(4) 0.46230(16) 0.0849(9) Uani d . 1 1
H H21A 0.3071 0.3444 0.4793 0.127 Uiso calc R 1 1
H H21B 0.2189 0.3762 0.4766 0.127 Uiso calc R 1 1
H H21C 0.2769 0.5310 0.4832 0.127 Uiso calc R 1 1
C C22 0.08855(17) 0.4876(4) 0.35273(16) 0.0770(8) Uani d . 1 1
C C23 0.0206(2) 0.4008(5) 0.31273(19) 0.0984(11) Uani d . 1 1
H H23 0.0212 0.3283 0.2750 0.118 Uiso calc R 1 1
C C24 -0.0483(2) 0.4236(5) 0.3297(2) 0.1067(12) Uani d . 1 1
H H24 -0.0941 0.3647 0.3027 0.128 Uiso calc R 1 1
C C25 -0.0523(2) 0.5298(5) 0.3849(2) 0.0941(10) Uani d . 1 1
C C26 0.0160(2) 0.6152(5) 0.42197(19) 0.0967(10) Uani d . 1 1
H H26 0.0154 0.6892 0.4592 0.116 Uiso calc R 1 1
C C27 0.08582(19) 0.5965(4) 0.40657(17) 0.0853(9) Uani d . 1 1
H H27 0.1310 0.6581 0.4328 0.102 Uiso calc R 1 1
C C28 -0.1285(2) 0.5489(7) 0.4025(2) 0.1334(16) Uani d . 1 1
H H28A -0.1597 0.4466 0.3889 0.200 Uiso calc R 1 1
H H28B -0.1585 0.6439 0.3759 0.200 Uiso calc R 1 1
H H28C -0.1159 0.5683 0.4539 0.200 Uiso calc R 1 1

loop_
_atom_site_aniso_label
_atom_site_aniso_U_11
_atom_site_aniso_U_22
_atom_site_aniso_U_33
_atom_site_aniso_U_12
_atom_site_aniso_U_13
_atom_site_aniso_U_23
S1 0.1046(7) 0.0881(7) 0.0660(5) 0.0002(4) 0.0289(5) 0.0001(4)
F1 0.0915(17) 0.367(6) 0.276(4) 0.002(2) 0.048(2) 0.218(4)
N1 0.0815(16) 0.0787(17) 0.0566(14) -0.0108(13) 0.0121(12) 0.0048(12)
N2 0.0781(17) 0.118(2) 0.0608(15) -0.0031(15) 0.0186(13) 0.0145(15)
N3 0.0771(16) 0.0888(19) 0.0721(17) -0.0051(13) 0.0240(14) 0.0077(14)
N4 0.103(2) 0.128(3) 0.0606(17) 0.0176(18) 0.0145(15) -0.0013(16)
N5 0.090(2) 0.139(3) 0.0665(18) 0.0237(18) 0.0114(15) 0.0037(17)
N6 0.0872(18) 0.0913(19) 0.0545(14) 0.0063(14) 0.0045(13) -0.0023(13)
C1 0.099(2) 0.0612(18) 0.0675(19) -0.0033(16) 0.0189(18) -0.0079(15)
C2 0.110(3) 0.103(3) 0.080(2) 0.010(2) 0.023(2) -0.011(2)
C3 0.124(3) 0.138(4) 0.109(3) 0.015(3) 0.049(3) -0.027(3)
C4 0.107(3) 0.113(3) 0.145(4) 0.024(2) 0.032(3) -0.026(3)
C5 0.116(3) 0.088(3) 0.103(3) 0.014(2) 0.014(2) -0.006(2)
C6 0.093(2) 0.080(2) 0.085(2) 0.0113(18) 0.0173(19) 0.0024(18)
C7 0.087(2) 0.0567(17) 0.0628(18) -0.0061(15) 0.0131(15) -0.0022(14)
C8 0.110(2) 0.085(2) 0.0560(17) -0.0018(18) 0.0210(17) 0.0003(16)
C9 0.0779(19) 0.071(2) 0.0670(19) -0.0120(16) 0.0167(16) 0.0023(15)
C10 0.087(2) 0.093(2) 0.0625(18) -0.0042(17) 0.0189(16) -0.0001(17)
C11 0.078(2) 0.125(3) 0.068(2) -0.0075(19) 0.0123(16) 0.005(2)
C12 0.086(2) 0.080(2) 0.0606(18) -0.0112(17) 0.0175(16) -0.0003(16)
C13 0.0767(18) 0.093(2) 0.0514(16) 0.0136(17) 0.0205(14) 0.0038(16)
C14 0.161(4) 0.135(4) 0.112(3) 0.027(3) 0.083(3) 0.012(3)
C15 0.143(5) 0.243(8) 0.164(6) 0.060(5) 0.107(5) 0.070(6)
C16 0.069(2) 0.235(8) 0.148(5) 0.006(4) 0.026(3) 0.120(6)
C17 0.118(3) 0.150(4) 0.107(3) -0.044(3) 0.001(3) 0.034(3)
C18 0.105(3) 0.113(3) 0.079(2) -0.012(2) 0.033(2) 0.000(2)
C19 0.0764(19) 0.080(2) 0.0680(19) -0.0005(15) 0.0126(16) 0.0001(16)
C20 0.0786(19) 0.0703(19) 0.0626(18) -0.0070(15) 0.0108(16) -0.0041(15)
C21 0.0791(19) 0.099(2) 0.0642(19) -0.0076(17) 0.0077(15) 0.0022(17)
C22 0.0748(19) 0.078(2) 0.0689(19) 0.0059(16) 0.0108(15) 0.0019(17)
C23 0.086(2) 0.091(3) 0.093(2) 0.0097(19) -0.0051(19) -0.024(2)
C24 0.067(2) 0.099(3) 0.126(3) 0.0049(18) -0.006(2) -0.010(2)
C25 0.078(2) 0.104(3) 0.088(2) 0.0078(19) 0.0110(18) 0.013(2)
C26 0.088(2) 0.116(3) 0.080(2) -0.001(2) 0.0200(19) -0.010(2)
C27 0.085(2) 0.089(2) 0.074(2) -0.0084(17) 0.0150(17) -0.0117(18)
C28 0.081(2) 0.182(5) 0.130(3) 0.019(3) 0.024(2) 0.031(3)

loop_
_atom_type_symbol
_atom_type_description
_atom_type_scat_dispersion_real
_atom_type_scat_dispersion_imag
_atom_type_scat_source
C C 0.0033 0.0016 'International Tables Vol C Tables 4.2.6.8 and 6.1.1.4'
H H 0.0000 0.0000 'International Tables Vol C Tables 4.2.6.8 and 6.1.1.4'
N N 0.0061 0.0033 'International Tables Vol C Tables 4.2.6.8 and 6.1.1.4'
F F 0.0171 0.0103 'International Tables Vol C Tables 4.2.6.8 and 6.1.1.4'
S S 0.1246 0.1234 'International Tables Vol C Tables 4.2.6.8 and 6.1.1.4'

loop_
_geom_angle_atom_site_label_1
_geom_angle_atom_site_label_2
_geom_angle_atom_site_label_3
_geom_angle
C8 S1 C9 88.34(15)
C9 N1 C7 109.7(2)
C9 N2 N3 119.3(2)
C9 N2 C10 122.5(3)
N3 N2 C10 113.1(2)
C12 N3 N2 108.2(2)
N5 N4 C19 108.9(2)
N4 N5 N6 107.2(2)
C20 N6 N5 111.0(2)
C20 N6 C22 130.8(3)
N5 N6 C22 118.1(2)
C6 C1 C2 117.7(3)
C6 C1 C7 121.9(3)
C2 C1 C7 120.4(3)
C1 C2 C3 120.1(4)
C1 C2 H2 120.0
C3 C2 H2 120.0
C4 C3 C2 120.4(4)
C4 C3 H3 119.8
C2 C3 H3 119.8
C5 C4 C3 119.2(4)
C5 C4 H4 120.4
C3 C4 H4 120.4
C6 C5 C4 121.3(4)
C6 C5 H5 119.3
C4 C5 H5 119.3
C5 C6 C1 121.3(3)
C5 C6 H6 119.4
C1 C6 H6 119.4
C8 C7 N1 114.8(3)
C8 C7 C1 126.6(3)
N1 C7 C1 118.6(3)
C7 C8 S1 111.2(2)
C7 C8 H8 124.4
S1 C8 H8 124.4
N1 C9 N2 122.9(3)
N1 C9 S1 115.9(2)
N2 C9 S1 121.1(2)
N2 C10 C13 113.1(3)
N2 C10 C11 100.4(2)
C13 C10 C11 115.1(3)
N2 C10 H10 109.3
C13 C10 H10 109.3
C11 C10 H10 109.3
C12 C11 C10 103.3(3)
C12 C11 H11A 111.1
C10 C11 H11A 111.1
C12 C11 H11B 111.1
C10 C11 H11B 111.1
H11A C11 H11B 109.1
N3 C12 C19 123.9(3)
N3 C12 C11 113.4(3)
C19 C12 C11 122.7(3)
C18 C13 C14 118.0(4)
C18 C13 C10 122.3(3)
C14 C13 C10 119.6(4)
C15 C14 C13 121.0(5)
C15 C14 H14 119.5
C13 C14 H14 119.5
C16 C15 C14 121.5(6)
C16 C15 H15 119.2
C14 C15 H15 119.2
C15 C16 F1 122.5(8)
C15 C16 C17 121.0(5)
F1 C16 C17 116.5(8)
C16 C17 C18 118.1(5)
C16 C17 H17 120.9
C18 C17 H17 120.9
C13 C18 C17 120.3(4)
C13 C18 H18 119.8
C17 C18 H18 119.8
N4 C19 C20 109.1(3)
N4 C19 C12 119.9(3)
C20 C19 C12 131.0(3)
N6 C20 C19 103.9(3)
N6 C20 C21 125.5(3)
C19 C20 C21 130.6(3)
C20 C21 H21A 109.5
C20 C21 H21B 109.5
H21A C21 H21B 109.5
C20 C21 H21C 109.5
H21A C21 H21C 109.5
H21B C21 H21C 109.5
C27 C22 C23 119.7(3)
C27 C22 N6 120.9(3)
C23 C22 N6 119.5(3)
C22 C23 C24 118.7(3)
C22 C23 H23 120.6
C24 C23 H23 120.6
C25 C24 C23 122.8(3)
C25 C24 H24 118.6
C23 C24 H24 118.6
C26 C25 C24 116.3(3)
C26 C25 C28 122.6(4)
C24 C25 C28 121.1(4)
C25 C26 C27 122.7(4)
C25 C26 H26 118.6
C27 C26 H26 118.6
C22 C27 C26 119.8(3)
C22 C27 H27 120.1
C26 C27 H27 120.1
C25 C28 H28A 109.5
C25 C28 H28B 109.5
H28A C28 H28B 109.5
C25 C28 H28C 109.5
H28A C28 H28C 109.5
H28B C28 H28C 109.5

loop_
_geom_bond_atom_site_label_1
_geom_bond_atom_site_label_2
_geom_bond_distance
S1 C8 1.706(3)
S1 C9 1.723(3)
F1 C16 1.355(6)
N1 C9 1.299(4)
N1 C7 1.383(4)
N2 C9 1.371(4)
N2 N3 1.374(3)
N2 C10 1.483(4)
N3 C12 1.288(4)
N4 N5 1.308(4)
N4 C19 1.371(4)
N5 N6 1.366(3)
N6 C20 1.360(4)
N6 C22 1.426(4)
C1 C6 1.388(4)
C1 C2 1.392(4)
C1 C7 1.468(4)
C2 C3 1.396(5)
C2 H2 0.9300
C3 C4 1.368(6)
C3 H3 0.9300
C4 C5 1.363(6)
C4 H4 0.9300
C5 C6 1.356(5)
C5 H5 0.9300
C6 H6 0.9300
C7 C8 1.353(4)
C8 H8 0.9300
C10 C13 1.498(4)
C10 C11 1.526(4)
C10 H10 0.9800
C11 C12 1.498(4)
C11 H11A 0.9700
C11 H11B 0.9700
C12 C19 1.441(4)
C13 C18 1.364(5)
C13 C14 1.365(4)
C14 C15 1.341(8)
C14 H14 0.9300
C15 C16 1.301(9)
C15 H15 0.9300
C16 C17 1.369(8)
C17 C18 1.391(5)
C17 H17 0.9300
C18 H18 0.9300
C19 C20 1.377(4)
C20 C21 1.479(4)
C21 H21A 0.9600
C21 H21B 0.9600
C21 H21C 0.9600
C22 C27 1.363(4)
C22 C23 1.378(4)
C23 C24 1.378(5)
C23 H23 0.9300
C24 C25 1.378(5)
C24 H24 0.9300
C25 C26 1.362(5)
C25 C28 1.508(5)
C26 C27 1.374(4)
C26 H26 0.9300
C27 H27 0.9300
C28 H28A 0.9600
C28 H28B 0.9600
C28 H28C 0.9600

loop_
_geom_hbond_atom_site_label_D
_geom_hbond_atom_site_label_H
_geom_hbond_atom_site_label_A
_geom_hbond_site_symmetry_A
_geom_hbond_distance_DH
_geom_hbond_distance_HA
_geom_hbond_distance_DA
_geom_hbond_angle_DHA
C18 H18 S1 3_666 0.93 2.87 3.743(4) 156
C24 H24 F1 2_545 0.93 2.55 3.476(5) 177
C28 H28B F1 1_455 0.96 2.53 3.308(5) 138
C27 H27 Cg1 3_666 0.93 2.75 3.518(4) 141
C14 H14 Cg2 2_545 0.93 2.85 3.756(5) 164

loop_
_geom_torsion_atom_site_label_1
_geom_torsion_atom_site_label_2
_geom_torsion_atom_site_label_3
_geom_torsion_atom_site_label_4
_geom_torsion
C9 N2 N3 C12 -164.7(3)
C10 N2 N3 C12 -9.1(4)
C19 N4 N5 N6 1.0(4)
N4 N5 N6 C20 -0.7(4)
N4 N5 N6 C22 -178.1(3)
C6 C1 C2 C3 0.7(5)
C7 C1 C2 C3 179.5(3)
C1 C2 C3 C4 -0.5(6)
C2 C3 C4 C5 -0.4(7)
C3 C4 C5 C6 1.1(7)
C4 C5 C6 C1 -0.8(6)
C2 C1 C6 C5 -0.1(5)
C7 C1 C6 C5 -178.8(3)
C9 N1 C7 C8 1.2(4)
C9 N1 C7 C1 -178.0(2)
C6 C1 C7 C8 -2.0(5)
C2 C1 C7 C8 179.4(3)
C6 C1 C7 N1 177.2(3)
C2 C1 C7 N1 -1.5(4)
N1 C7 C8 S1 -0.5(4)
C1 C7 C8 S1 178.6(2)
C9 S1 C8 C7 -0.2(2)
C7 N1 C9 N2 175.1(3)
C7 N1 C9 S1 -1.3(3)
N3 N2 C9 N1 169.3(3)
C10 N2 C9 N1 16.1(5)
N3 N2 C9 S1 -14.5(4)
C10 N2 C9 S1 -167.7(2)
C8 S1 C9 N1 0.9(2)
C8 S1 C9 N2 -175.6(3)
C9 N2 C10 C13 -69.1(4)
N3 N2 C10 C13 136.2(3)
C9 N2 C10 C11 167.7(3)
N3 N2 C10 C11 13.0(3)
N2 C10 C11 C12 -11.4(3)
C13 C10 C11 C12 -133.1(3)
N2 N3 C12 C19 -177.9(3)
N2 N3 C12 C11 0.5(4)
C10 C11 C12 N3 7.6(4)
C10 C11 C12 C19 -174.0(3)
N2 C10 C13 C18 -33.9(4)
C11 C10 C13 C18 80.7(4)
N2 C10 C13 C14 149.4(3)
C11 C10 C13 C14 -96.0(4)
C18 C13 C14 C15 -2.0(6)
C10 C13 C14 C15 174.9(4)
C13 C14 C15 C16 2.4(9)
C14 C15 C16 F1 -179.2(4)
C14 C15 C16 C17 -1.5(10)
C15 C16 C17 C18 0.2(9)
F1 C16 C17 C18 178.1(4)
C14 C13 C18 C17 0.7(6)
C10 C13 C18 C17 -176.1(3)
C16 C17 C18 C13 0.2(6)
N5 N4 C19 C20 -1.0(4)
N5 N4 C19 C12 178.2(3)
N3 C12 C19 N4 -173.3(3)
C11 C12 C19 N4 8.5(5)
N3 C12 C19 C20 5.6(6)
C11 C12 C19 C20 -172.6(3)
N5 N6 C20 C19 0.1(4)
C22 N6 C20 C19 177.1(3)
N5 N6 C20 C21 -177.9(3)
C22 N6 C20 C21 -0.9(5)
N4 C19 C20 N6 0.5(4)
C12 C19 C20 N6 -178.5(3)
N4 C19 C20 C21 178.4(3)
C12 C19 C20 C21 -0.7(6)
C20 N6 C22 C27 47.5(5)
N5 N6 C22 C27 -135.7(3)
C20 N6 C22 C23 -132.9(4)
N5 N6 C22 C23 44.0(4)
C27 C22 C23 C24 -1.7(5)
N6 C22 C23 C24 178.7(3)
C22 C23 C24 C25 0.1(6)
C23 C24 C25 C26 1.1(6)
C23 C24 C25 C28 -179.0(3)
C24 C25 C26 C27 -0.8(6)
C28 C25 C26 C27 179.2(3)
C23 C22 C27 C26 1.9(5)
N6 C22 C27 C26 -178.4(3)
C25 C26 C27 C22 -0.7(5)

loop_
_cod_related_entry_id
_cod_related_entry_database
_cod_related_entry_code
1 ChemSpider 28501837
